data_1530663
loop_
_publ_author_name
'Rusakov, A.A.'
'Zhdanov, G.S.'

_publ_section_title
;
 The crystal structure and the chemical formula of titanic oxide Ti3 O5
 (Anosovite)
;
_journal_name_full 'Doklady Akademii Nauk SSSR'
_journal_page_first 411
_journal_page_last 414
_journal_volume 77
_journal_year 1951
_chemical_formula_sum 'O5 Ti3'
_chemical_name_systematic 'Ti3 O5'
_space_group_IT_number 63
_symmetry_space_group_name_Hall '-C 2c 2'
_symmetry_space_group_name_H-M 'C m c m'
_cell_angle_alpha 90
_cell_angle_beta 90
_cell_angle_gamma 90
_cell_formula_units_Z 4
_cell_length_a 3.747
_cell_length_b 9.465
_cell_length_c 9.715
_cell_volume 344.546
_citation_journal_id_ASTM DANKAS
_cod_data_source_file Rusakov_DANKAS_1951_1975.cif
_cod_data_source_block O5Ti3
_cod_original_cell_volume 344.5459
_cod_database_code 1530663

loop_
_symmetry_equiv_pos_as_xyz
x,y,z
-x,-y,z+1/2
x,-y,-z
-x,y,-z+1/2
-x,-y,-z
x,y,-z-1/2
-x,y,z
x,-y,z-1/2
x+1/2,y+1/2,z
-x+1/2,-y+1/2,z+1/2
x+1/2,-y+1/2,-z
-x+1/2,y+1/2,-z+1/2
-x+1/2,-y+1/2,-z
x+1/2,y+1/2,-z-1/2
-x+1/2,y+1/2,z
x+1/2,-y+1/2,z-1/2

loop_
_atom_site_label
_atom_site_type_symbol
_atom_site_fract_x
_atom_site_fract_y
_atom_site_fract_z
_atom_site_occupancy
_atom_site_U_iso_or_equiv
Ti2 Ti+3 0 0.132 0.561 1 0.0
O3 O-2 0 0.304 0.062 1 0.0
O2 O-2 0 0.043 0.116 1 0.0
O1 O-2 0 0.777 0.25 1 0.0
Ti1 Ti+4 0 0.195 0.25 1 0.0
